data_7124870
loop_
_publ_author_name
'Zheng, Fangrui'
'Leung, Tsz-Fai'
'Chan, Ka-Wing'
'Sung, Herman H. Y.'
'Williams, Ian D.'
'Xie, Zuowei'
'Jia, Guochen'

_publ_section_title
;
 Phosphine-catalyzed cage carbon functionalization of o-carborane: facile
 synthesis of alkenylcarboranes.
;
_journal_issue 71
_journal_name_full 'Chemical communications (Cambridge, England)'
_journal_page_first 10767
_journal_page_last 10770
_journal_paper_doi 10.1039/c6cc05283e
_journal_volume 52
_journal_year 2016
_chemical_formula_moiety 'C18 H26 B10 O3'
_chemical_formula_sum 'C18 H26 B10 O3'
_chemical_formula_weight 398.49
_space_group_crystal_system monoclinic
_space_group_IT_number 15
_space_group_name_Hall '-C 2yc'
_space_group_name_H-M_alt 'C 1 2/c 1'
_atom_sites_solution_hydrogens geom
_atom_sites_solution_primary direct
_audit_creation_date 2015-09-22
_audit_creation_method
;
Olex2 1.2
(compiled 2015.01.26 svn.r3150 for OlexSys, GUI svn.r4998)
;
_audit_update_record
;
2015-10-20 deposited with the CCDC.
2016-08-02 downloaded from the CCDC.
;
_cell_angle_alpha 90
_cell_angle_beta 111.965(2)
_cell_angle_gamma 90
_cell_formula_units_Z 8
_cell_length_a 26.4656(6)
_cell_length_b 8.57309(14)
_cell_length_c 20.8506(4)
_cell_measurement_reflns_used 5056
_cell_measurement_temperature 100.01(10)
_cell_measurement_theta_max 75.2500
_cell_measurement_theta_min 4.5860
_cell_volume 4387.43(16)
_computing_cell_refinement
;
CrysAlisPro, Agilent Technologies,
Version 1.171.37.35 (release 13-08-2014 CrysAlis171 .NET)
(compiled Aug 13 2014,18:06:01)
;
_computing_data_collection
;
CrysAlisPro, Agilent Technologies,
Version 1.171.37.35 (release 13-08-2014 CrysAlis171 .NET)
(compiled Aug 13 2014,18:06:01)
;
_computing_data_reduction
;
CrysAlisPro, Agilent Technologies,
Version 1.171.37.35 (release 13-08-2014 CrysAlis171 .NET)
(compiled Aug 13 2014,18:06:01)
;
_computing_molecular_graphics 'Olex2 (Dolomanov et al., 2009)'
_computing_publication_material 'Olex2 (Dolomanov et al., 2009)'
_computing_structure_refinement 'ShelXL (Sheldrick, 2008)'
_computing_structure_solution 'ShelXS (Sheldrick, 2008)'
_diffrn_ambient_environment air
_diffrn_ambient_temperature 100.01(10)
_diffrn_detector 'CCD plate'
_diffrn_detector_area_resol_mean 10.3587
_diffrn_detector_type Atlas
_diffrn_measured_fraction_theta_full 0.991
_diffrn_measured_fraction_theta_max 0.991
_diffrn_measurement_details
;
#__ type_ start__ end____ width___ exp.time_
  1 omega   37.00  139.00   1.0000   10.0000
omega____ theta____ kappa____ phi______ frames
    -      110.5703  -77.0000  -60.0000 102

#__ type_ start__ end____ width___ exp.time_
  2 omega  -49.00   30.00   1.0000    4.0000
omega____ theta____ kappa____ phi______ frames
    -      -40.8828   37.0000 -120.0000 79

#__ type_ start__ end____ width___ exp.time_
  3 omega  -77.00   31.00   1.0000    4.0000
omega____ theta____ kappa____ phi______ frames
    -      -40.8828   19.0000    0.0000 108

#__ type_ start__ end____ width___ exp.time_
  4 omega   46.00   79.00   1.0000    4.0000
omega____ theta____ kappa____ phi______ frames
    -       40.8828 -125.0000  -30.0000 33

#__ type_ start__ end____ width___ exp.time_
  5 omega   80.00  176.00   1.0000   10.0000
omega____ theta____ kappa____ phi______ frames
    -      110.5703   30.0000   30.0000 96

#__ type_ start__ end____ width___ exp.time_
  6 omega  123.00  178.00   1.0000   10.0000
omega____ theta____ kappa____ phi______ frames
    -      110.5703   61.0000  -30.0000 55

#__ type_ start__ end____ width___ exp.time_
  7 omega  106.00  174.00   1.0000   10.0000
omega____ theta____ kappa____ phi______ frames
    -      110.5703  125.0000   30.0000 68

#__ type_ start__ end____ width___ exp.time_
  8 omega   88.00  115.00   1.0000   10.0000
omega____ theta____ kappa____ phi______ frames
    -      110.5703   61.0000  -30.0000 27

#__ type_ start__ end____ width___ exp.time_
  9 omega   94.00  175.00   1.0000   10.0000
omega____ theta____ kappa____ phi______ frames
    -      110.5703  125.0000  -90.0000 81

#__ type_ start__ end____ width___ exp.time_
 10 omega   84.00  169.00   1.0000   10.0000
omega____ theta____ kappa____ phi______ frames
    -      110.5703   45.0000   90.0000 85

#__ type_ start__ end____ width___ exp.time_
 11 omega   43.00  122.00   1.0000   10.0000
omega____ theta____ kappa____ phi______ frames
    -      110.5703 -125.0000  -90.0000 79

#__ type_ start__ end____ width___ exp.time_
 12 omega   23.00   83.00   1.0000    4.0000
omega____ theta____ kappa____ phi______ frames
    -       40.8828 -125.0000  150.0000 60

#__ type_ start__ end____ width___ exp.time_
 13 omega   38.00  119.00   1.0000   10.0000
omega____ theta____ kappa____ phi______ frames
    -      110.5703 -125.0000  150.0000 81

#__ type_ start__ end____ width___ exp.time_
 14 omega -117.00  -54.00   1.0000    4.0000
omega____ theta____ kappa____ phi______ frames
    -      -40.8828 -163.0000  -79.0000 63
;
_diffrn_measurement_device 'kappa diffractometer'
_diffrn_measurement_device_type 'SuperNova, Dual, Cu at zero, Atlas'
_diffrn_measurement_method '\w scans'
_diffrn_orient_matrix_UB_11 0.0246438000
_diffrn_orient_matrix_UB_12 0.1578263000
_diffrn_orient_matrix_UB_13 -0.0085864000
_diffrn_orient_matrix_UB_21 -0.0569223000
_diffrn_orient_matrix_UB_22 0.0752748000
_diffrn_orient_matrix_UB_23 -0.0238136000
_diffrn_orient_matrix_UB_31 0.0095681000
_diffrn_orient_matrix_UB_32 0.0418816000
_diffrn_orient_matrix_UB_33 0.0754756000
_diffrn_radiation_monochromator mirror
_diffrn_radiation_probe x-ray
_diffrn_radiation_type CuK\a
_diffrn_radiation_wavelength 1.54184
_diffrn_reflns_av_R_equivalents 0.0262
_diffrn_reflns_av_unetI/netI 0.0260
_diffrn_reflns_limit_h_max 31
_diffrn_reflns_limit_h_min -31
_diffrn_reflns_limit_k_max 9
_diffrn_reflns_limit_k_min -10
_diffrn_reflns_limit_l_max 24
_diffrn_reflns_limit_l_min -15
_diffrn_reflns_number 11731
_diffrn_reflns_theta_full 66.500
_diffrn_reflns_theta_max 66.993
_diffrn_reflns_theta_min 4.573
_diffrn_source 'sealed X-ray tube'
_diffrn_source_current 0.80
_diffrn_source_power 0.040
_diffrn_source_target Cu
_diffrn_source_type 'SuperNova (Cu) X-ray Source'
_diffrn_source_voltage 50
_exptl_absorpt_coefficient_mu 0.540
_exptl_absorpt_correction_T_max 1.00000
_exptl_absorpt_correction_T_min 0.94831
_exptl_absorpt_correction_type multi-scan
_exptl_absorpt_process_details
;
CrysAlisPro, Agilent Technologies,
Version 1.171.37.35 (release 13-08-2014 CrysAlis171 .NET)
(compiled Aug 13 2014,18:06:01)
Empirical absorption correction using spherical harmonics,
 implemented in SCALE3 ABSPACK scaling algorithm.
;
_exptl_crystal_colour colourless
_exptl_crystal_density_diffrn 1.207
_exptl_crystal_F_000 1664
_exptl_crystal_size_max 0.2
_exptl_crystal_size_mid 0.04
_exptl_crystal_size_min 0.03
_refine_diff_density_max 0.232
_refine_diff_density_min -0.261
_refine_diff_density_rms 0.040
_refine_ls_extinction_method none
_refine_ls_goodness_of_fit_ref 1.001
_refine_ls_hydrogen_treatment constr
_refine_ls_matrix_type full
_refine_ls_number_parameters 282
_refine_ls_number_reflns 3879
_refine_ls_number_restraints 0
_refine_ls_restrained_S_all 1.001
_refine_ls_R_factor_all 0.0547
_refine_ls_R_factor_gt 0.0453
_refine_ls_shift/su_max 0.000
_refine_ls_shift/su_mean 0.000
_refine_ls_structure_factor_coef Fsqd
_refine_ls_weighting_details 'w=1/[\s^2^(Fo^2^)+(0.0860P)^2^+1.9200P] where P=(Fo^2^+2Fc^2^)/3'
_refine_ls_weighting_scheme calc
_refine_ls_wR_factor_gt 0.1284
_refine_ls_wR_factor_ref 0.1359
_reflns_Friedel_coverage 0.000
_reflns_number_gt 3208
_reflns_number_total 3879
_reflns_threshold_expression 'I > 2\s(I)'
_cod_data_source_file c6cc05283e2.cif
_cod_data_source_block cpd3l_zheng11cult
_cod_database_code 7124870
_shelx_space_group_comment
;
The symmetry employed for this shelxl refinement is uniquely defined
by the following loop, which should always be used as a source of
symmetry information in preference to the above space-group names.
They are only intended as comments.
;
_reflns_odcompleteness_completeness 99.77
_reflns_odcompleteness_iscentric 1
_reflns_odcompleteness_theta 68.13
_olex2_refinement_description
;
1. Fixed Uiso
 At 1.2 times of:
  All B(H) groups, All C(H) groups, All C(H,H) groups
 At 1.5 times of:
  All C(H,H,H) groups
2.a Secondary CH2 refined with riding coordinates:
 C6(H6A,H6B)
2.b Aromatic/amide H refined with riding coordinates:
 C4(H4A), C12(H12A), C13(H13), C15(H15), C17(H17), C18(H18), C20(H20)
2.c Idealised Me refined as rotating group:
 C7(H7A,H7B,H7C), C10(H10A,H10B,H10C)
2.d Boron cage BH refined with riding coordinates:
 B3(H3), B4(H4), B5(H5), B6(H6), B7(H7), B8(H8), B9(H9), B10(H10), B11(H11),
 B12(H12), C2(H2)
;
_shelx_shelxl_version_number 2014/7
_olex2_date_sample_data_collection 2015-07-21
_olex2_submission_special_instructions 'No special instructions were received'

loop_
_space_group_symop_operation_xyz
'x, y, z'
'-x, y, -z+1/2'
'x+1/2, y+1/2, z'
'-x+1/2, y+1/2, -z+1/2'
'-x, -y, -z'
'x, -y, z-1/2'
'-x+1/2, -y+1/2, -z'
'x+1/2, -y+1/2, z-1/2'

loop_
_atom_site_label
_atom_site_type_symbol
_atom_site_fract_x
_atom_site_fract_y
_atom_site_fract_z
_atom_site_U_iso_or_equiv
_atom_site_adp_type
_atom_site_occupancy
_atom_site_site_symmetry_order
_atom_site_calc_flag
_atom_site_refinement_flags_posn
O1 O 0.06378(5) 0.52649(18) 0.26144(6) 0.0490(4) Uani 1 1 d .
O2 O 0.14807(4) 0.60994(13) 0.28360(5) 0.0307(3) Uani 1 1 d .
O3 O 0.21541(5) 0.70432(13) 0.81361(5) 0.0320(3) Uani 1 1 d .
B3 B 0.08173(11) 0.2337(3) 0.34794(10) 0.0469(6) Uani 1 1 d .
H3 H 0.0908 0.2220 0.2998 0.056 Uiso 1 1 calc R
B4 B 0.13332(9) 0.2177(2) 0.43176(10) 0.0353(4) Uani 1 1 d .
H4 H 0.1769 0.1955 0.4396 0.042 Uiso 1 1 calc R
B5 B 0.11515(8) 0.3401(2) 0.48844(8) 0.0277(4) Uani 1 1 d .
H5 H 0.1471 0.3977 0.5338 0.033 Uiso 1 1 calc R
B6 B 0.05368(8) 0.4382(3) 0.44029(11) 0.0399(5) Uani 1 1 d .
H6 H 0.0449 0.5602 0.4524 0.048 Uiso 1 1 calc R
B7 B 0.01911(13) 0.1698(4) 0.35222(11) 0.0704(10) Uani 1 1 d .
H7 H -0.0135 0.1154 0.3065 0.084 Uiso 1 1 calc R
B8 B 0.08168(13) 0.0724(3) 0.40010(11) 0.0587(8) Uani 1 1 d .
H8 H 0.0911 -0.0480 0.3869 0.070 Uiso 1 1 calc R
B9 B 0.10228(9) 0.1381(2) 0.48707(9) 0.0365(5) Uani 1 1 d .
H9 H 0.1253 0.0604 0.5316 0.044 Uiso 1 1 calc R
B10 B 0.05335(9) 0.2747(3) 0.49232(11) 0.0421(5) Uani 1 1 d .
H10 H 0.0440 0.2872 0.5402 0.051 Uiso 1 1 calc R
B11 B 0.00240(9) 0.2950(4) 0.40959(12) 0.0635(8) Uani 1 1 d .
H11 H -0.0408 0.3228 0.4021 0.076 Uiso 1 1 calc R
B12 B 0.03223(12) 0.1073(3) 0.43732(11) 0.0604(8) Uani 1 1 d .
H12 H 0.0089 0.0089 0.4484 0.073 Uiso 1 1 calc R
C1 C 0.10070(6) 0.39189(18) 0.40298(7) 0.0253(3) Uani 1 1 d .
C2 C 0.03524(7) 0.3611(3) 0.35917(9) 0.0465(5) Uani 1 1 d .
H2 H 0.0121 0.4387 0.3146 0.056 Uiso 1 1 calc R
C3 C 0.12793(6) 0.52238(18) 0.37878(7) 0.0244(3) Uani 1 1 d .
C4 C 0.16648(6) 0.61769(18) 0.41970(8) 0.0270(3) Uani 1 1 d .
H4A H 0.1825 0.6862 0.3969 0.032 Uiso 1 1 calc R
C5 C 0.10925(6) 0.55001(18) 0.30200(8) 0.0278(3) Uani 1 1 d .
C6 C 0.13134(7) 0.6565(2) 0.21128(8) 0.0349(4) Uani 1 1 d .
H6A H 0.1068 0.5762 0.1814 0.042 Uiso 1 1 calc R
H6B H 0.1638 0.6644 0.1987 0.042 Uiso 1 1 calc R
C7 C 0.10259(9) 0.8100(2) 0.19926(9) 0.0445(5) Uani 1 1 d .
H7A H 0.0961 0.8460 0.1522 0.067 Uiso 1 1 calc GR
H7B H 0.1251 0.8865 0.2327 0.067 Uiso 1 1 calc GR
H7C H 0.0677 0.7983 0.2050 0.067 Uiso 1 1 calc GR
C10 C 0.26063(7) 0.6171(2) 0.85859(8) 0.0357(4) Uani 1 1 d .
H10A H 0.2556 0.5065 0.8458 0.054 Uiso 1 1 calc GR
H10B H 0.2632 0.6297 0.9064 0.054 Uiso 1 1 calc GR
H10C H 0.2942 0.6551 0.8544 0.054 Uiso 1 1 calc GR
C11 C 0.18750(6) 0.63040(17) 0.49634(7) 0.0256(3) Uani 1 1 d .
C12 C 0.23656(6) 0.55499(18) 0.53751(8) 0.0275(3) Uani 1 1 d .
H12A H 0.2581 0.5047 0.5160 0.033 Uiso 1 1 calc R
C13 C 0.25325(6) 0.55410(18) 0.60824(8) 0.0266(3) Uani 1 1 d .
H13 H 0.2858 0.5010 0.6351 0.032 Uiso 1 1 calc R
C14 C 0.22266(6) 0.63112(17) 0.64181(7) 0.0238(3) Uani 1 1 d .
C15 C 0.23751(6) 0.62517(17) 0.71501(8) 0.0255(3) Uani 1 1 d .
H15 H 0.2690 0.5689 0.7430 0.031 Uiso 1 1 calc R
C16 C 0.20610(6) 0.70115(17) 0.74475(8) 0.0262(3) Uani 1 1 d .
C17 C 0.15922(6) 0.78629(17) 0.70370(8) 0.0271(3) Uani 1 1 d .
H17 H 0.1380 0.8386 0.7250 0.032 Uiso 1 1 calc R
C18 C 0.14452(6) 0.79335(17) 0.63367(8) 0.0257(3) Uani 1 1 d .
H18 H 0.1132 0.8516 0.6067 0.031 Uiso 1 1 calc R
C19 C 0.17528(6) 0.71491(16) 0.60050(8) 0.0234(3) Uani 1 1 d .
C20 C 0.15880(6) 0.71287(17) 0.52770(8) 0.0250(3) Uani 1 1 d .
H20 H 0.1273 0.7696 0.5001 0.030 Uiso 1 1 calc R

loop_
_atom_site_aniso_label
_atom_site_aniso_U_11
_atom_site_aniso_U_22
_atom_site_aniso_U_33
_atom_site_aniso_U_23
_atom_site_aniso_U_13
_atom_site_aniso_U_12
O1 0.0414(7) 0.0711(9) 0.0238(6) 0.0161(6) -0.0001(5) -0.0249(6)
O2 0.0342(6) 0.0368(6) 0.0224(5) 0.0080(4) 0.0119(5) -0.0025(5)
O3 0.0377(6) 0.0356(6) 0.0227(5) -0.0007(4) 0.0111(5) 0.0032(5)
B3 0.0791(16) 0.0395(11) 0.0219(9) -0.0064(8) 0.0187(10) -0.0286(11)
B4 0.0512(12) 0.0252(9) 0.0327(10) 0.0047(7) 0.0193(9) 0.0021(8)
B5 0.0353(9) 0.0287(9) 0.0192(8) 0.0041(7) 0.0105(7) -0.0027(7)
B6 0.0316(10) 0.0537(12) 0.0399(11) 0.0154(9) 0.0199(8) 0.0041(9)
B7 0.0837(19) 0.0841(19) 0.0245(10) 0.0100(11) -0.0015(11) -0.0610(17)
B8 0.112(2) 0.0358(11) 0.0301(10) -0.0066(9) 0.0286(12) -0.0316(13)
B9 0.0542(12) 0.0305(9) 0.0221(8) 0.0025(7) 0.0111(8) -0.0123(8)
B10 0.0384(11) 0.0588(13) 0.0324(10) 0.0126(9) 0.0172(9) -0.0090(9)
B11 0.0317(11) 0.106(2) 0.0448(13) 0.0313(14) 0.0051(10) -0.0251(13)
B12 0.0743(17) 0.0714(17) 0.0252(10) 0.0084(10) 0.0067(10) -0.0470(14)
C1 0.0242(7) 0.0320(8) 0.0185(7) 0.0037(6) 0.0067(6) -0.0036(6)
C2 0.0306(9) 0.0688(13) 0.0304(9) 0.0166(9) 0.0003(7) -0.0211(9)
C3 0.0246(7) 0.0280(8) 0.0207(7) 0.0050(6) 0.0087(6) 0.0008(6)
C4 0.0302(8) 0.0277(8) 0.0242(7) 0.0041(6) 0.0115(6) 0.0003(6)
C5 0.0316(8) 0.0279(8) 0.0235(7) 0.0039(6) 0.0097(6) -0.0048(6)
C6 0.0460(10) 0.0382(9) 0.0222(8) 0.0083(7) 0.0146(7) -0.0037(7)
C7 0.0618(12) 0.0342(9) 0.0343(9) 0.0106(7) 0.0144(8) -0.0017(8)
C10 0.0330(9) 0.0492(10) 0.0220(7) 0.0053(7) 0.0069(7) 0.0014(7)
C11 0.0282(8) 0.0235(7) 0.0239(7) 0.0007(6) 0.0084(6) -0.0037(6)
C12 0.0283(8) 0.0296(8) 0.0262(7) -0.0003(6) 0.0118(6) -0.0002(6)
C13 0.0242(7) 0.0265(8) 0.0269(7) 0.0000(6) 0.0069(6) 0.0004(6)
C14 0.0245(7) 0.0215(7) 0.0242(7) -0.0002(6) 0.0075(6) -0.0041(6)
C15 0.0244(7) 0.0249(7) 0.0242(7) 0.0005(6) 0.0057(6) -0.0011(6)
C16 0.0302(8) 0.0243(7) 0.0236(7) -0.0008(6) 0.0094(6) -0.0046(6)
C17 0.0301(8) 0.0230(7) 0.0301(8) -0.0009(6) 0.0136(6) -0.0009(6)
C18 0.0256(7) 0.0220(7) 0.0288(8) 0.0026(6) 0.0091(6) -0.0011(6)
C19 0.0247(7) 0.0186(7) 0.0256(7) 0.0008(5) 0.0078(6) -0.0037(5)
C20 0.0255(7) 0.0220(7) 0.0249(7) 0.0041(6) 0.0063(6) -0.0015(6)

loop_
_atom_type_symbol
_atom_type_description
_atom_type_scat_dispersion_real
_atom_type_scat_dispersion_imag
_atom_type_scat_source
C C 0.0181 0.0091 'International Tables Vol C Tables 4.2.6.8 and 6.1.1.4'
H H 0.0000 0.0000 'International Tables Vol C Tables 4.2.6.8 and 6.1.1.4'
B B 0.0090 0.0039 'International Tables Vol C Tables 4.2.6.8 and 6.1.1.4'
O O 0.0492 0.0322 'International Tables Vol C Tables 4.2.6.8 and 6.1.1.4'

loop_
_geom_angle_atom_site_label_1
_geom_angle_atom_site_label_2
_geom_angle_atom_site_label_3
_geom_angle
C5 O2 C6 115.86(12)
C16 O3 C10 117.33(12)
B4 B3 B7 108.34(14)
B8 B3 B4 60.59(12)
B8 B3 B7 60.70(16)
C1 B3 B4 58.72(10)
C1 B3 B7 104.70(17)
C1 B3 B8 105.90(13)
C1 B3 C2 57.13(10)
C2 B3 B4 103.91(13)
C2 B3 B7 57.55(16)
C2 B3 B8 104.36(17)
B3 B4 B5 108.01(15)
B3 B4 B8 59.27(12)
B3 B4 B9 107.19(15)
B5 B4 B8 107.35(15)
B5 B4 B9 59.40(10)
B9 B4 B8 59.82(11)
C1 B4 B3 59.17(11)
C1 B4 B5 59.52(9)
C1 B4 B8 105.22(16)
C1 B4 B9 105.42(14)
B6 B5 B4 108.85(13)
B9 B5 B4 60.49(10)
B9 B5 B6 109.03(14)
B10 B5 B4 109.26(14)
B10 B5 B6 60.34(11)
B10 B5 B9 60.68(12)
C1 B5 B4 58.54(9)
C1 B5 B6 59.58(10)
C1 B5 B9 105.52(12)
C1 B5 B10 106.10(12)
B5 B6 B10 59.48(11)
B11 B6 B5 107.10(17)
B11 B6 B10 59.52(12)
C1 B6 B5 59.14(9)
C1 B6 B10 105.09(15)
C1 B6 B11 105.10(17)
C2 B6 B5 103.83(15)
C2 B6 B10 103.57(16)
C2 B6 B11 58.34(12)
C2 B6 C1 57.11(10)
B3 B7 B8 59.11(15)
B3 B7 B11 108.51(16)
B11 B7 B8 108.48(16)
B12 B7 B3 107.95(17)
B12 B7 B8 60.18(16)
B12 B7 B11 60.74(16)
C2 B7 B3 59.62(13)
C2 B7 B8 104.72(16)
C2 B7 B11 58.32(15)
C2 B7 B12 105.13(17)
B3 B8 B4 60.14(12)
B3 B8 B7 60.19(14)
B3 B8 B9 108.08(15)
B3 B8 B12 108.0(2)
B4 B8 B7 107.58(16)
B9 B8 B4 60.08(11)
B9 B8 B7 106.76(19)
B9 B8 B12 59.80(12)
B12 B8 B4 107.95(16)
B12 B8 B7 59.10(16)
B5 B9 B4 60.11(10)
B5 B9 B8 108.14(13)
B5 B9 B10 59.55(11)
B5 B9 B12 108.00(16)
B8 B9 B4 60.10(12)
B8 B9 B10 108.57(17)
B10 B9 B4 108.05(13)
B12 B9 B4 108.21(14)
B12 B9 B8 60.11(15)
B12 B9 B10 60.54(15)
B5 B10 B6 60.18(10)
B5 B10 B9 59.77(11)
B5 B10 B12 107.40(16)
B6 B10 B9 108.19(13)
B6 B10 B12 108.26(14)
B9 B10 B12 59.56(14)
B11 B10 B5 107.98(13)
B11 B10 B6 59.91(13)
B11 B10 B9 108.30(17)
B11 B10 B12 60.63(16)
B6 B11 B7 108.23(16)
B6 B11 B12 108.79(16)
B7 B11 B12 59.00(16)
B10 B11 B6 60.57(12)
B10 B11 B7 107.9(2)
B10 B11 B12 60.64(13)
C2 B11 B6 59.21(11)
C2 B11 B7 58.05(14)
C2 B11 B10 105.03(14)
C2 B11 B12 103.6(2)
B7 B12 B8 60.72(17)
B7 B12 B9 108.27(16)
B7 B12 B10 107.37(17)
B7 B12 B11 60.26(17)
B8 B12 B10 108.05(15)
B8 B12 B11 108.53(16)
B9 B12 B8 60.09(14)
B9 B12 B10 59.90(12)
B9 B12 B11 107.06(15)
B11 B12 B10 58.73(14)
B3 C1 B5 112.32(12)
B3 C1 B6 113.42(14)
B4 C1 B3 62.10(12)
B4 C1 B5 61.94(10)
B4 C1 B6 113.08(12)
B5 C1 B6 61.28(10)
C2 C1 B3 61.45(14)
C2 C1 B4 109.94(14)
C2 C1 B5 108.07(12)
C2 C1 B6 60.40(11)
C3 C1 B3 114.51(12)
C3 C1 B4 121.25(13)
C3 C1 B5 125.53(12)
C3 C1 B6 119.23(14)
C3 C1 C2 117.73(12)
B6 C2 B3 115.16(14)
B7 C2 B3 62.83(16)
B7 C2 B6 115.51(14)
B7 C2 B11 63.63(17)
B11 C2 B3 115.49(18)
B11 C2 B6 62.45(13)
C1 C2 B3 61.43(11)
C1 C2 B6 62.49(10)
C1 C2 B7 112.49(17)
C1 C2 B11 112.74(13)
C4 C3 C1 125.68(13)
C4 C3 C5 116.81(13)
C5 C3 C1 117.49(12)
C3 C4 C11 128.37(14)
O1 C5 O2 122.79(14)
O1 C5 C3 124.45(14)
O2 C5 C3 112.71(13)
O2 C6 C7 110.67(14)
C12 C11 C4 120.51(13)
C20 C11 C4 119.98(14)
C20 C11 C12 119.50(13)
C13 C12 C11 120.50(14)
C12 C13 C14 120.99(14)
C13 C14 C15 122.14(13)
C13 C14 C19 118.29(13)
C19 C14 C15 119.56(13)
C16 C15 C14 119.65(14)
O3 C16 C15 125.71(14)
O3 C16 C17 113.46(13)
C15 C16 C17 120.83(14)
C18 C17 C16 120.24(14)
C17 C18 C19 120.96(14)
C18 C19 C14 118.74(13)
C20 C19 C14 119.46(14)
C20 C19 C18 121.75(14)
C11 C20 C19 121.03(14)

loop_
_geom_bond_atom_site_label_1
_geom_bond_atom_site_label_2
_geom_bond_distance
O1 C5 1.201(2)
O2 C5 1.3271(19)
O2 C6 1.4594(17)
O3 C10 1.4255(19)
O3 C16 1.3632(18)
B3 B4 1.775(3)
B3 B7 1.779(4)
B3 B8 1.760(3)
B3 C1 1.725(2)
B3 C2 1.725(4)
B4 B5 1.776(3)
B4 B8 1.783(3)
B4 B9 1.783(3)
B4 C1 1.717(2)
B5 B6 1.772(3)
B5 B9 1.763(3)
B5 B10 1.759(3)
B5 C1 1.735(2)
B6 B10 1.775(3)
B6 B11 1.763(3)
B6 C1 1.743(2)
B6 C2 1.708(3)
B7 B8 1.788(5)
B7 B11 1.782(5)
B7 B12 1.759(3)
B7 C2 1.688(3)
B8 B9 1.778(3)
B8 B12 1.779(4)
B9 B10 1.779(3)
B9 B12 1.773(3)
B10 B11 1.756(3)
B10 B12 1.791(3)
B11 B12 1.791(4)
B11 C2 1.693(3)
C1 C2 1.650(2)
C1 C3 1.516(2)
C3 C4 1.336(2)
C3 C5 1.5071(19)
C4 C11 1.486(2)
C6 C7 1.494(3)
C11 C12 1.417(2)
C11 C20 1.370(2)
C12 C13 1.372(2)
C13 C14 1.416(2)
C14 C15 1.428(2)
C14 C19 1.422(2)
C15 C16 1.373(2)
C16 C17 1.418(2)
C17 C18 1.365(2)
C18 C19 1.419(2)
C19 C20 1.414(2)

loop_
_geom_torsion_atom_site_label_1
_geom_torsion_atom_site_label_2
_geom_torsion_atom_site_label_3
_geom_torsion_atom_site_label_4
_geom_torsion
O3 C16 C17 C18 -179.75(13)
B3 B4 B5 B6 -1.98(17)
B3 B4 B5 B9 99.72(15)
B3 B4 B5 B10 62.26(16)
B3 B4 B5 C1 -35.24(12)
B3 B4 B8 B7 -38.43(16)
B3 B4 B8 B9 -138.02(19)
B3 B4 B8 B12 -100.8(2)
B3 B4 B9 B5 -101.13(15)
B3 B4 B9 B8 37.00(17)
B3 B4 B9 B10 -64.47(17)
B3 B4 B9 B12 -0.4(2)
B3 B4 C1 B5 140.28(14)
B3 B4 C1 B6 105.26(15)
B3 B4 C1 C2 39.88(14)
B3 B4 C1 C3 -103.18(16)
B3 B7 B8 B4 38.41(15)
B3 B7 B8 B9 101.60(16)
B3 B7 B8 B12 139.20(17)
B3 B7 B11 B6 0.7(2)
B3 B7 B11 B10 -63.3(2)
B3 B7 B11 B12 -100.66(19)
B3 B7 B11 C2 33.55(15)
B3 B7 B12 B8 -36.12(18)
B3 B7 B12 B9 2.0(3)
B3 B7 B12 B10 65.2(3)
B3 B7 B12 B11 101.6(2)
B3 B7 C2 B6 -106.54(17)
B3 B7 C2 B11 -142.59(15)
B3 B7 C2 C1 -37.42(14)
B3 B8 B9 B4 -37.60(17)
B3 B8 B9 B5 -0.1(3)
B3 B8 B9 B10 63.0(2)
B3 B8 B9 B12 100.7(2)
B3 B8 B12 B7 36.59(16)
B3 B8 B12 B9 -100.89(16)
B3 B8 B12 B10 -63.6(2)
B3 B8 B12 B11 -1.4(2)
B3 C1 C2 B6 146.04(14)
B3 C1 C2 B7 37.99(15)
B3 C1 C2 B11 107.6(2)
B3 C1 C3 C4 -147.91(17)
B3 C1 C3 C5 33.5(2)
B4 B3 B7 B8 -38.81(16)
B4 B3 B7 B11 62.1(2)
B4 B3 B7 B12 -2.2(3)
B4 B3 B7 C2 95.13(15)
B4 B3 B8 B7 136.93(18)
B4 B3 B8 B9 37.58(17)
B4 B3 B8 B12 100.81(16)
B4 B3 C1 B5 -37.56(14)
B4 B3 C1 B6 -104.72(15)
B4 B3 C1 C2 -136.67(13)
B4 B3 C1 C3 113.81(14)
B4 B3 C2 B6 3.98(18)
B4 B3 C2 B7 -103.10(15)
B4 B3 C2 B11 -66.01(18)
B4 B3 C2 C1 37.17(11)
B4 B5 B6 B10 101.92(15)
B4 B5 B6 B11 64.82(17)
B4 B5 B6 C1 -32.86(12)
B4 B5 B6 C2 4.15(17)
B4 B5 B9 B8 -37.50(16)
B4 B5 B9 B10 -138.81(14)
B4 B5 B9 B12 -101.08(15)
B4 B5 B10 B6 -101.24(15)
B4 B5 B10 B9 37.38(12)
B4 B5 B10 B11 -63.8(2)
B4 B5 B10 B12 0.23(18)
B4 B5 C1 B3 37.63(15)
B4 B5 C1 B6 142.99(15)
B4 B5 C1 C2 103.45(15)
B4 B5 C1 C3 -109.98(17)
B4 B8 B9 B5 37.51(15)
B4 B8 B9 B10 100.60(15)
B4 B8 B9 B12 138.27(18)
B4 B8 B12 B7 100.15(18)
B4 B8 B12 B9 -37.33(15)
B4 B8 B12 B10 -0.1(2)
B4 B8 B12 B11 62.1(2)
B4 B9 B10 B5 -36.91(13)
B4 B9 B10 B6 0.23(19)
B4 B9 B10 B11 63.67(18)
B4 B9 B10 B12 101.15(15)
B4 B9 B12 B7 -1.0(3)
B4 B9 B12 B8 37.40(15)
B4 B9 B12 B10 -100.89(15)
B4 B9 B12 B11 -64.5(2)
B4 C1 C2 B3 -40.17(12)
B4 C1 C2 B6 105.87(14)
B4 C1 C2 B7 -2.18(19)
B4 C1 C2 B11 67.5(2)
B4 C1 C3 C4 -76.9(2)
B4 C1 C3 C5 104.57(16)
B5 B4 B8 B3 101.02(16)
B5 B4 B8 B7 62.59(18)
B5 B4 B8 B9 -37.00(14)
B5 B4 B8 B12 0.2(2)
B5 B4 B9 B8 138.14(17)
B5 B4 B9 B10 36.66(13)
B5 B4 B9 B12 100.73(18)
B5 B4 C1 B3 -140.28(14)
B5 B4 C1 B6 -35.02(13)
B5 B4 C1 C2 -100.40(13)
B5 B4 C1 C3 116.55(15)
B5 B6 B10 B9 -36.96(13)
B5 B6 B10 B11 -138.00(18)
B5 B6 B10 B12 -100.01(18)
B5 B6 B11 B7 -63.61(19)
B5 B6 B11 B10 37.09(15)
B5 B6 B11 B12 -1.1(2)
B5 B6 B11 C2 -95.97(15)
B5 B6 C1 B3 103.57(15)
B5 B6 C1 B4 35.27(13)
B5 B6 C1 C2 135.89(14)
B5 B6 C1 C3 -116.92(14)
B5 B6 C2 B3 -5.16(18)
B5 B6 C2 B7 65.3(2)
B5 B6 C2 B11 101.77(17)
B5 B6 C2 C1 -37.98(11)
B5 B9 B10 B6 37.14(13)
B5 B9 B10 B11 100.57(15)
B5 B9 B10 B12 138.05(13)
B5 B9 B12 B7 62.6(2)
B5 B9 B12 B8 101.00(15)
B5 B9 B12 B10 -37.29(12)
B5 B9 B12 B11 -0.9(2)
B5 B10 B11 B6 -37.61(16)
B5 B10 B11 B7 63.6(2)
B5 B10 B11 B12 100.26(18)
B5 B10 B11 C2 2.9(3)
B5 B10 B12 B7 -64.2(2)
B5 B10 B12 B8 -0.1(2)
B5 B10 B12 B9 37.25(13)
B5 B10 B12 B11 -101.23(16)
B5 C1 C2 B3 -106.10(13)
B5 C1 C2 B6 39.95(13)
B5 C1 C2 B7 -68.11(18)
B5 C1 C2 B11 1.5(2)
B5 C1 C3 C4 -0.9(2)
B5 C1 C3 C5 -179.48(13)
B6 B5 B9 B4 101.39(14)
B6 B5 B9 B8 63.89(19)
B6 B5 B9 B10 -37.42(13)
B6 B5 B9 B12 0.31(18)
B6 B5 B10 B9 138.62(15)
B6 B5 B10 B11 37.49(18)
B6 B5 B10 B12 101.47(16)
B6 B5 C1 B3 -105.36(16)
B6 B5 C1 B4 -142.99(15)
B6 B5 C1 C2 -39.54(14)
B6 B5 C1 C3 107.03(18)
B6 B10 B11 B7 101.26(16)
B6 B10 B11 B12 137.87(18)
B6 B10 B11 C2 40.53(17)
B6 B10 B12 B7 -0.6(3)
B6 B10 B12 B8 63.5(2)
B6 B10 B12 B9 100.80(15)
B6 B10 B12 B11 -37.68(15)
B6 B11 B12 B7 -100.43(18)
B6 B11 B12 B8 -62.2(2)
B6 B11 B12 B9 1.2(2)
B6 B11 B12 B10 38.11(15)
B6 B11 C2 B3 106.41(17)
B6 B11 C2 B7 143.19(18)
B6 B11 C2 C1 38.42(17)
B6 C1 C2 B3 -146.04(14)
B6 C1 C2 B7 -108.05(17)
B6 C1 C2 B11 -38.40(19)
B6 C1 C3 C4 73.0(2)
B6 C1 C3 C5 -105.56(16)
B7 B3 B4 B5 -61.0(2)
B7 B3 B4 B8 38.86(19)
B7 B3 B4 B9 1.6(2)
B7 B3 B4 C1 -96.40(19)
B7 B3 B8 B4 -136.93(18)
B7 B3 B8 B9 -99.3(2)
B7 B3 B8 B12 -36.12(16)
B7 B3 C1 B4 102.78(16)
B7 B3 C1 B5 65.21(19)
B7 B3 C1 B6 -1.9(2)
B7 B3 C1 C2 -33.90(14)
B7 B3 C1 C3 -143.42(15)
B7 B3 C2 B6 107.08(16)
B7 B3 C2 B11 37.08(16)
B7 B3 C2 C1 140.26(14)
B7 B8 B9 B4 -101.00(16)
B7 B8 B9 B5 -63.49(19)
B7 B8 B9 B10 -0.40(19)
B7 B8 B9 B12 37.28(16)
B7 B8 B12 B9 -137.48(17)
B7 B8 B12 B10 -100.22(19)
B7 B8 B12 B11 -38.03(16)
B7 B11 B12 B8 38.24(16)
B7 B11 B12 B9 101.67(18)
B7 B11 B12 B10 138.53(17)
B7 B11 C2 B3 -36.78(17)
B7 B11 C2 B6 -143.19(18)
B7 B11 C2 C1 -104.8(2)
B8 B3 B4 B5 -99.87(17)
B8 B3 B4 B9 -37.24(16)
B8 B3 B4 C1 -135.26(17)
B8 B3 B7 B11 100.90(17)
B8 B3 B7 B12 36.58(19)
B8 B3 B7 C2 133.94(15)
B8 B3 C1 B4 39.61(17)
B8 B3 C1 B5 2.0(2)
B8 B3 C1 B6 -65.1(2)
B8 B3 C1 C2 -97.07(19)
B8 B3 C1 C3 153.41(17)
B8 B3 C2 B6 66.67(18)
B8 B3 C2 B7 -40.41(14)
B8 B3 C2 B11 -3.3(2)
B8 B3 C2 C1 99.86(14)
B8 B4 B5 B6 -64.51(17)
B8 B4 B5 B9 37.19(14)
B8 B4 B5 B10 -0.27(18)
B8 B4 B5 C1 -97.77(15)
B8 B4 B9 B5 -138.14(17)
B8 B4 B9 B10 -101.47(18)
B8 B4 B9 B12 -37.41(18)
B8 B4 C1 B3 -38.83(14)
B8 B4 C1 B5 101.45(14)
B8 B4 C1 B6 66.43(17)
B8 B4 C1 C2 1.04(17)
B8 B4 C1 C3 -142.01(14)
B8 B7 B11 B6 63.4(2)
B8 B7 B11 B10 -0.6(2)
B8 B7 B11 B12 -37.98(15)
B8 B7 B11 C2 96.23(16)
B8 B7 B12 B9 38.09(17)
B8 B7 B12 B10 101.35(19)
B8 B7 B12 B11 137.72(16)
B8 B7 C2 B3 39.71(15)
B8 B7 C2 B6 -66.8(2)
B8 B7 C2 B11 -102.88(17)
B8 B7 C2 C1 2.3(2)
B8 B9 B10 B5 -100.57(14)
B8 B9 B10 B6 -63.43(18)
B8 B9 B10 B11 0.00(19)
B8 B9 B10 B12 37.48(13)
B8 B9 B12 B7 -38.38(19)
B8 B9 B12 B10 -138.29(15)
B8 B9 B12 B11 -101.94(17)
B9 B4 B5 B6 -101.70(15)
B9 B4 B5 B10 -37.46(13)
B9 B4 B5 C1 -134.96(14)
B9 B4 B8 B3 138.02(19)
B9 B4 B8 B7 99.59(19)
B9 B4 B8 B12 37.21(15)
B9 B4 C1 B3 -101.10(16)
B9 B4 C1 B5 39.18(12)
B9 B4 C1 B6 4.17(18)
B9 B4 C1 C2 -61.22(16)
B9 B4 C1 C3 155.73(13)
B9 B5 B6 B10 37.57(14)
B9 B5 B6 B11 0.46(18)
B9 B5 B6 C1 -97.22(13)
B9 B5 B6 C2 -60.21(15)
B9 B5 B10 B6 -138.62(15)
B9 B5 B10 B11 -101.13(19)
B9 B5 B10 B12 -37.15(14)
B9 B5 C1 B3 -2.10(19)
B9 B5 C1 B4 -39.73(13)
B9 B5 C1 B6 103.26(15)
B9 B5 C1 C2 63.73(17)
B9 B5 C1 C3 -149.70(15)
B9 B8 B12 B7 137.48(17)
B9 B8 B12 B10 37.26(14)
B9 B8 B12 B11 99.45(17)
B9 B10 B11 B6 -100.86(16)
B9 B10 B11 B7 0.4(2)
B9 B10 B11 B12 37.01(15)
B9 B10 B11 C2 -60.3(2)
B9 B10 B12 B7 -101.4(2)
B9 B10 B12 B8 -37.34(15)
B9 B10 B12 B11 -138.48(15)
B10 B5 B6 B11 -37.11(15)
B10 B5 B6 C1 -134.78(15)
B10 B5 B6 C2 -97.78(16)
B10 B5 B9 B4 138.81(14)
B10 B5 B9 B8 101.31(18)
B10 B5 B9 B12 37.73(14)
B10 B5 C1 B3 -65.42(18)
B10 B5 C1 B4 -103.05(15)
B10 B5 C1 B6 39.94(14)
B10 B5 C1 C2 0.40(18)
B10 B5 C1 C3 146.97(16)
B10 B6 B11 B7 -100.7(2)
B10 B6 B11 B12 -38.14(15)
B10 B6 B11 C2 -133.06(19)
B10 B6 C1 B3 64.28(17)
B10 B6 C1 B4 -4.03(19)
B10 B6 C1 B5 -39.29(12)
B10 B6 C1 C2 96.60(16)
B10 B6 C1 C3 -156.22(14)
B10 B6 C2 B3 -66.56(17)
B10 B6 C2 B7 3.9(2)
B10 B6 C2 B11 40.37(16)
B10 B6 C2 C1 -99.38(14)
B10 B9 B12 B7 99.9(2)
B10 B9 B12 B8 138.29(15)
B10 B9 B12 B11 36.35(15)
B10 B11 B12 B7 -138.53(17)
B10 B11 B12 B8 -100.30(17)
B10 B11 B12 B9 -36.86(14)
B10 B11 C2 B3 65.2(2)
B10 B11 C2 B6 -41.22(17)
B10 B11 C2 B7 102.0(2)
B10 B11 C2 C1 -2.8(3)
B11 B6 B10 B5 138.00(18)
B11 B6 B10 B9 101.05(19)
B11 B6 B10 B12 37.99(19)
B11 B6 C1 B3 2.40(18)
B11 B6 C1 B4 -65.90(17)
B11 B6 C1 B5 -101.17(15)
B11 B6 C1 C2 34.72(14)
B11 B6 C1 C3 141.91(15)
B11 B6 C2 B3 -106.93(19)
B11 B6 C2 B7 -36.5(2)
B11 B6 C2 C1 -139.75(18)
B11 B7 B8 B3 -100.96(17)
B11 B7 B8 B4 -62.55(19)
B11 B7 B8 B9 0.6(2)
B11 B7 B8 B12 38.23(15)
B11 B7 B12 B8 -137.72(16)
B11 B7 B12 B9 -99.62(19)
B11 B7 B12 B10 -36.37(17)
B11 B7 C2 B3 142.59(15)
B11 B7 C2 B6 36.05(18)
B11 B7 C2 C1 105.17(16)
B11 B10 B12 B7 37.04(19)
B11 B10 B12 B8 101.13(17)
B11 B10 B12 B9 138.48(15)
B12 B7 B8 B3 -139.20(17)
B12 B7 B8 B4 -100.79(16)
B12 B7 B8 B9 -37.59(14)
B12 B7 B11 B6 101.41(17)
B12 B7 B11 B10 37.33(15)
B12 B7 B11 C2 134.21(17)
B12 B7 C2 B3 102.2(2)
B12 B7 C2 B6 -4.3(3)
B12 B7 C2 B11 -40.37(19)
B12 B7 C2 C1 64.8(2)
B12 B8 B9 B4 -138.27(18)
B12 B8 B9 B5 -100.77(17)
B12 B8 B9 B10 -37.67(15)
B12 B9 B10 B5 -138.05(13)
B12 B9 B10 B6 -100.92(16)
B12 B9 B10 B11 -37.48(14)
B12 B10 B11 B6 -137.87(18)
B12 B10 B11 B7 -36.61(16)
B12 B10 B11 C2 -97.3(2)
B12 B11 C2 B3 2.4(2)
B12 B11 C2 B6 -104.00(16)
B12 B11 C2 B7 39.20(16)
B12 B11 C2 C1 -65.6(2)
C1 B3 B4 B5 35.39(12)
C1 B3 B4 B8 135.26(17)
C1 B3 B4 B9 98.02(14)
C1 B3 B7 B8 -100.23(16)
C1 B3 B7 B11 0.7(2)
C1 B3 B7 B12 -63.6(2)
C1 B3 B7 C2 33.71(12)
C1 B3 B8 B4 -38.72(15)
C1 B3 B8 B7 98.21(19)
C1 B3 B8 B9 -1.1(3)
C1 B3 B8 B12 62.1(2)
C1 B3 C2 B6 -33.19(13)
C1 B3 C2 B7 -140.26(14)
C1 B3 C2 B11 -103.18(16)
C1 B4 B5 B6 33.26(12)
C1 B4 B5 B9 134.96(14)
C1 B4 B5 B10 97.50(13)
C1 B4 B8 B3 38.78(15)
C1 B4 B8 B7 0.35(19)
C1 B4 B8 B9 -99.24(15)
C1 B4 B8 B12 -62.03(18)
C1 B4 B9 B5 -39.24(11)
C1 B4 B9 B8 98.89(17)
C1 B4 B9 B10 -2.58(18)
C1 B4 B9 B12 61.49(19)
C1 B5 B6 B10 134.78(15)
C1 B5 B6 B11 97.67(16)
C1 B5 B6 C2 37.01(11)
C1 B5 B9 B4 38.79(12)
C1 B5 B9 B8 1.3(2)
C1 B5 B9 B10 -100.02(13)
C1 B5 B9 B12 -62.29(17)
C1 B5 B10 B6 -39.57(13)
C1 B5 B10 B9 99.05(13)
C1 B5 B10 B11 -2.1(2)
C1 B5 B10 B12 61.90(17)
C1 B6 B10 B5 39.13(12)
C1 B6 B10 B9 2.17(18)
C1 B6 B10 B11 -98.87(18)
C1 B6 B10 B12 -60.88(19)
C1 B6 B11 B7 -1.8(2)
C1 B6 B11 B10 98.87(15)
C1 B6 B11 B12 60.73(19)
C1 B6 B11 C2 -34.19(14)
C1 B6 C2 B3 32.82(13)
C1 B6 C2 B7 103.3(2)
C1 B6 C2 B11 139.75(18)
C1 C3 C4 C11 -6.8(3)
C1 C3 C5 O1 31.1(2)
C1 C3 C5 O2 -151.57(14)
C2 B3 B4 B5 -1.03(17)
C2 B3 B4 B8 98.85(17)
C2 B3 B4 B9 61.60(16)
C2 B3 B4 C1 -36.42(11)
C2 B3 B7 B8 -133.94(15)
C2 B3 B7 B11 -33.04(16)
C2 B3 B7 B12 -97.4(2)
C2 B3 B8 B4 -98.08(15)
C2 B3 B8 B7 38.85(15)
C2 B3 B8 B9 -60.5(2)
C2 B3 B8 B12 2.73(19)
C2 B3 C1 B4 136.67(13)
C2 B3 C1 B5 99.11(14)
C2 B3 C1 B6 31.96(13)
C2 B3 C1 C3 -109.52(14)
C2 B6 B10 B5 98.23(14)
C2 B6 B10 B9 61.27(17)
C2 B6 B10 B11 -39.77(16)
C2 B6 B10 B12 -1.8(2)
C2 B6 B11 B7 32.36(16)
C2 B6 B11 B10 133.06(19)
C2 B6 B11 B12 94.9(2)
C2 B6 C1 B3 -32.32(14)
C2 B6 C1 B4 -100.62(15)
C2 B6 C1 B5 -135.89(14)
C2 B6 C1 C3 107.18(15)
C2 B7 B8 B3 -39.96(14)
C2 B7 B8 B4 -1.5(2)
C2 B7 B8 B9 61.64(19)
C2 B7 B8 B12 99.24(19)
C2 B7 B11 B6 -32.81(15)
C2 B7 B11 B10 -96.88(16)
C2 B7 B11 B12 -134.21(17)
C2 B7 B12 B8 -98.53(19)
C2 B7 B12 B9 -60.4(3)
C2 B7 B12 B10 2.8(3)
C2 B7 B12 B11 39.18(18)
C2 B11 B12 B7 -38.73(15)
C2 B11 B12 B8 -0.5(2)
C2 B11 B12 B9 62.94(19)
C2 B11 B12 B10 99.81(16)
C2 C1 C3 C4 142.81(17)
C2 C1 C3 C5 -35.8(2)
C3 C1 C2 B3 104.33(15)
C3 C1 C2 B6 -109.62(16)
C3 C1 C2 B7 142.32(16)
C3 C1 C2 B11 -148.02(18)
C3 C4 C11 C12 98.6(2)
C3 C4 C11 C20 -80.1(2)
C4 C3 C5 O1 -147.64(18)
C4 C3 C5 O2 29.7(2)
C4 C11 C12 C13 -173.71(14)
C4 C11 C20 C19 174.18(13)
C5 O2 C6 C7 78.68(18)
C5 C3 C4 C11 171.77(14)
C6 O2 C5 O1 4.2(2)
C6 O2 C5 C3 -173.27(13)
C10 O3 C16 C15 -2.2(2)
C10 O3 C16 C17 177.80(13)
C11 C12 C13 C14 -1.4(2)
C12 C11 C20 C19 -4.5(2)
C12 C13 C14 C15 176.63(14)
C12 C13 C14 C19 -2.5(2)
C13 C14 C15 C16 -179.51(14)
C13 C14 C19 C18 -179.60(13)
C13 C14 C19 C20 2.9(2)
C14 C15 C16 O3 179.63(14)
C14 C15 C16 C17 -0.4(2)
C14 C19 C20 C11 0.6(2)
C15 C14 C19 C18 1.2(2)
C15 C14 C19 C20 -176.21(13)
C15 C16 C17 C18 0.2(2)
C16 C17 C18 C19 0.6(2)
C17 C18 C19 C14 -1.4(2)
C17 C18 C19 C20 176.02(14)
C18 C19 C20 C11 -176.82(14)
C19 C14 C15 C16 -0.4(2)
C20 C11 C12 C13 5.0(2)
